data_4025553
loop_
_publ_author_name
'Sujeewa Ranatunga'
'Wathsala Liyanage'
'Juan R. Del Valle'

_publ_section_title
;
 Synthesis and Conformational Analysis of Bicyclic Extended Dipeptide
 Surrogates
;
_journal_name_full 'Journal of Organic Chemistry'
_journal_page_first 5113
_journal_page_last 5125
_journal_paper_doi 10.1021/jo1008433
_journal_volume 75
_journal_year 2010
_chemical_absolute_configuration syn
_chemical_formula_moiety 'C23 H31 N3 O7'
_chemical_formula_sum 'C23 H31 N3 O7'
_chemical_formula_weight 461.51
_chemical_name_systematic
; 
 ? 
;
_space_group_IT_number 4
_symmetry_cell_setting monoclinic
_symmetry_space_group_name_Hall 'P 2yb'
_symmetry_space_group_name_H-M 'P 1 21 1'
_atom_sites_solution_hydrogens geom
_atom_sites_solution_primary direct
_atom_sites_solution_secondary difmap
_audit_creation_method SHELXL-97
_cell_angle_alpha 90.00
_cell_angle_beta 106.951(2)
_cell_angle_gamma 90.00
_cell_formula_units_Z 4
_cell_length_a 7.6123(3)
_cell_length_b 32.1258(14)
_cell_length_c 10.7380(5)
_cell_measurement_reflns_used 9966
_cell_measurement_temperature 228(2)
_cell_measurement_theta_max 25.14
_cell_measurement_theta_min 2.08
_cell_volume 2511.90(19)
_computing_cell_refinement 'Bruker SMART'
_computing_data_collection 'Bruker SMART'
_computing_data_reduction 'Bruker SAINT'
_computing_molecular_graphics 'Bruker SHELXTL'
_computing_publication_material 'Bruker SHELXTL'
_computing_structure_refinement 'SHELXL-97 (Sheldrick, 2008)'
_computing_structure_solution 'SHELXS-97 (Sheldrick, 2008)'
_diffrn_ambient_temperature 228(2)
_diffrn_measured_fraction_theta_full 0.997
_diffrn_measured_fraction_theta_max 0.997
_diffrn_measurement_device_type 'CCD area detector'
_diffrn_measurement_method 'phi and omega scans'
_diffrn_radiation_monochromator graphite
_diffrn_radiation_source 'fine-focus sealed tube'
_diffrn_radiation_type MoK\a
_diffrn_radiation_wavelength 0.71073
_diffrn_reflns_av_R_equivalents 0.0451
_diffrn_reflns_av_sigmaI/netI 0.0381
_diffrn_reflns_limit_h_max 10
_diffrn_reflns_limit_h_min -10
_diffrn_reflns_limit_k_max 42
_diffrn_reflns_limit_k_min -42
_diffrn_reflns_limit_l_max 14
_diffrn_reflns_limit_l_min -14
_diffrn_reflns_number 45065
_diffrn_reflns_theta_full 28.30
_diffrn_reflns_theta_max 28.30
_diffrn_reflns_theta_min 2.80
_exptl_absorpt_coefficient_mu 0.091
_exptl_absorpt_correction_T_max 0.995
_exptl_absorpt_correction_T_min 0.944
_exptl_absorpt_correction_type multi-scan
_exptl_absorpt_process_details Bruker,SADABS
_exptl_crystal_colour colourless
_exptl_crystal_density_diffrn 1.220
_exptl_crystal_density_method 'not measured'
_exptl_crystal_description chip
_exptl_crystal_F_000 984
_exptl_crystal_size_max 0.432
_exptl_crystal_size_mid 0.171
_exptl_crystal_size_min 0.052
_refine_diff_density_max 0.188
_refine_diff_density_min -0.181
_refine_diff_density_rms 0.033
_refine_ls_extinction_method none
_refine_ls_goodness_of_fit_ref 1.009
_refine_ls_hydrogen_treatment noref
_refine_ls_matrix_type full
_refine_ls_number_parameters 623
_refine_ls_number_reflns 6325
_refine_ls_number_restraints 1
_refine_ls_restrained_S_all 1.009
_refine_ls_R_factor_all 0.0673
_refine_ls_R_factor_gt 0.0403
_refine_ls_shift/su_max 0.001
_refine_ls_shift/su_mean 0.000
_refine_ls_structure_factor_coef Fsqd
_refine_ls_weighting_details 'calc w=1/[\s^2^(Fo^2^)+(0.0484P)^2^+0.1910P] where P=(Fo^2^+2Fc^2^)/3'
_refine_ls_weighting_scheme calc
_refine_ls_wR_factor_gt 0.0852
_refine_ls_wR_factor_ref 0.0963
_reflns_number_gt 4644
_reflns_number_total 6325
_reflns_threshold_expression >2sigma(I)
_cod_data_source_file jo1008433_si_004.cif
_cod_data_source_block jd05
_cod_depositor_comments
;
The following automatic conversions were performed:

'_symmetry_cell_setting' value 'Monoclinic' changed to 'monoclinic'
according to the built-in table from CIF Core dictionary named
'cif_core.dic' version 2.4.1 from 2010-06-29.

Automatic conversion script
Id: cif_fix_values 1646 2011-03-28 12:23:43Z adriana 
;
_cod_database_code 4025553

loop_
_symmetry_equiv_pos_as_xyz
'x, y, z'
'-x, y+1/2, -z'

loop_
_atom_site_label
_atom_site_type_symbol
_atom_site_fract_x
_atom_site_fract_y
_atom_site_fract_z
_atom_site_U_iso_or_equiv
_atom_site_adp_type
_atom_site_occupancy
_atom_site_symmetry_multiplicity
_atom_site_calc_flag
_atom_site_refinement_flags
_atom_site_disorder_assembly
_atom_site_disorder_group
C1 C 0.7136(4) 1.01540(13) 0.2758(3) 0.0647(9) Uani 1 1 d . . .
H1 H 0.7595 1.0069 0.3630 0.078 Uiso 1 1 calc R . .
C2 C 0.8337(5) 1.02999(14) 0.2089(4) 0.0821(12) Uani 1 1 d . . .
H2 H 0.9602 1.0316 0.2519 0.098 Uiso 1 1 calc R . .
C3 C 0.7690(7) 1.04195(11) 0.0822(4) 0.0719(10) Uani 1 1 d . . .
H3 H 0.8506 1.0520 0.0382 0.086 Uiso 1 1 calc R . .
C4 C 0.5869(6) 1.03941(11) 0.0196(3) 0.0662(10) Uani 1 1 d . . .
H4 H 0.5426 1.0471 -0.0685 0.079 Uiso 1 1 calc R . .
C5 C 0.4671(5) 1.02566(9) 0.0847(3) 0.0518(7) Uani 1 1 d . . .
H5 H 0.3408 1.0245 0.0409 0.062 Uiso 1 1 calc R . .
C6 C 0.5295(4) 1.01346(8) 0.2140(3) 0.0413(6) Uani 1 1 d . . .
C7 C 0.3886(4) 1.00294(9) 0.2833(3) 0.0456(6) Uani 1 1 d . . .
H7A H 0.2924 0.9861 0.2241 0.055 Uiso 1 1 calc R . .
H7B H 0.3314 1.0290 0.2988 0.055 Uiso 1 1 calc R . .
C8 C 0.4549(4) 0.97968(8) 0.4130(2) 0.0412(6) Uani 1 1 d . A .
H8 H 0.5693 0.9931 0.4660 0.049 Uiso 1 1 calc R . .
C9 C 0.3101(5) 0.98452(11) 0.4843(3) 0.0622(9) Uani 1 1 d . . .
O1 O 0.257(4) 1.0177(3) 0.508(3) 0.114(8) Uani 0.59(5) 1 d P A 1
O1A O 0.335(3) 1.0090(12) 0.580(3) 0.113(9) Uani 0.41(5) 1 d P A 2
O2 O 0.2086(3) 0.95195(8) 0.4784(2) 0.0641(6) Uani 1 1 d . A .
C10 C 0.0672(6) 0.95315(14) 0.5425(4) 0.0798(11) Uani 1 1 d . . .
H10A H 0.0699 0.9799 0.5851 0.120 Uiso 1 1 calc R A .
H10B H 0.0878 0.9311 0.6068 0.120 Uiso 1 1 calc R . .
H10C H -0.0517 0.9493 0.4787 0.120 Uiso 1 1 calc R . .
N1 N 0.4947(3) 0.93642(6) 0.39515(17) 0.0349(5) Uani 1 1 d . . .
H1N H 0.4618 0.9256 0.3175 0.042 Uiso 1 1 calc R A .
C11 C 0.5823(3) 0.91284(8) 0.4977(2) 0.0323(5) Uani 1 1 d . A .
O3 O 0.6629(3) 0.92793(6) 0.60411(16) 0.0513(5) Uani 1 1 d . . .
C12 C 0.5639(3) 0.86646(8) 0.4782(2) 0.0309(5) Uani 1 1 d . . .
H12 H 0.5492 0.8594 0.3860 0.037 Uiso 1 1 calc R A .
N2 N 0.7215(3) 0.84419(6) 0.56361(16) 0.0293(4) Uani 1 1 d . A .
C13 C 0.8772(3) 0.84175(8) 0.5295(2) 0.0338(5) Uani 1 1 d . . .
O4 O 0.9023(2) 0.86033(6) 0.43699(15) 0.0409(4) Uani 1 1 d . A .
O5 O 1.0151(2) 0.81829(7) 0.60328(17) 0.0475(5) Uani 1 1 d . A .
C14 C 0.9876(4) 0.79510(10) 0.7119(3) 0.0514(7) Uani 1 1 d . . .
H14A H 1.0131 0.8132 0.7886 0.062 Uiso 1 1 calc R A .
H14B H 1.0737 0.7717 0.7325 0.062 Uiso 1 1 calc R . .
C15 C 0.7942(4) 0.77901(8) 0.6804(2) 0.0368(6) Uani 1 1 d . A .
H15 H 0.7683 0.7619 0.6004 0.044 Uiso 1 1 calc R . .
C16 C 0.6671(3) 0.81604(8) 0.6542(2) 0.0328(5) Uani 1 1 d . . .
H16 H 0.6761 0.8308 0.7367 0.039 Uiso 1 1 calc R A .
C17 C 0.4659(4) 0.80755(9) 0.5820(3) 0.0447(6) Uani 1 1 d . A .
H17A H 0.3973 0.7991 0.6422 0.054 Uiso 1 1 calc R . .
H17B H 0.4539 0.7859 0.5156 0.054 Uiso 1 1 calc R . .
C18 C 0.4002(4) 0.84974(9) 0.5201(3) 0.0447(6) Uani 1 1 d . A .
H18A H 0.3705 0.8685 0.5831 0.054 Uiso 1 1 calc R . .
H18B H 0.2914 0.8465 0.4447 0.054 Uiso 1 1 calc R . .
N3 N 0.7696(3) 0.75328(7) 0.78529(17) 0.0424(5) Uani 1 1 d . . .
H3N H 0.7767 0.7646 0.8602 0.051 Uiso 1 1 calc R A .
C19 C 0.7360(5) 0.71248(9) 0.7683(2) 0.0544(8) Uani 1 1 d . A .
O6 O 0.700(6) 0.6940(5) 0.6648(18) 0.097(5) Uani 0.71(10) 1 d P A 1
O6A O 0.762(10) 0.6952(10) 0.677(4) 0.074(10) Uani 0.29(10) 1 d P A 2
O7 O 0.7253(3) 0.69505(6) 0.88050(15) 0.0523(5) Uani 1 1 d . . .
C20 C 0.6872(5) 0.65023(9) 0.8848(2) 0.0571(9) Uani 1 1 d . A .
C21 C 0.8384(7) 0.62484(12) 0.8577(4) 0.0881(13) Uani 1 1 d . . .
H21A H 0.8291 0.6265 0.7659 0.132 Uiso 1 1 calc R A .
H21B H 0.8268 0.5960 0.8813 0.132 Uiso 1 1 calc R . .
H21C H 0.9566 0.6356 0.9086 0.132 Uiso 1 1 calc R . .
C22 C 0.6866(6) 0.64440(10) 1.0249(3) 0.0618(9) Uani 1 1 d . . .
H22A H 0.8015 0.6545 1.0829 0.093 Uiso 1 1 calc R A .
H22B H 0.6727 0.6151 1.0414 0.093 Uiso 1 1 calc R . .
H22C H 0.5853 0.6599 1.0398 0.093 Uiso 1 1 calc R . .
C23 C 0.4986(7) 0.64032(12) 0.7931(3) 0.0848(13) Uani 1 1 d . . .
H23A H 0.4088 0.6593 0.8097 0.127 Uiso 1 1 calc R A .
H23B H 0.4658 0.6119 0.8073 0.127 Uiso 1 1 calc R . .
H23C H 0.5009 0.6435 0.7038 0.127 Uiso 1 1 calc R . .
C24 C 1.2985(4) 0.78496(12) 1.1727(3) 0.0619(9) Uani 1 1 d . . .
H24 H 1.3056 0.8046 1.2389 0.074 Uiso 1 1 calc R . .
C25 C 1.3950(5) 0.79129(18) 1.0844(5) 0.0940(15) Uani 1 1 d . . .
H25 H 1.4683 0.8152 1.0917 0.113 Uiso 1 1 calc R . .
C26 C 1.3869(6) 0.7641(2) 0.9880(5) 0.107(2) Uani 1 1 d . . .
H26 H 1.4535 0.7690 0.9282 0.128 Uiso 1 1 calc R . .
C27 C 1.2802(7) 0.7289(2) 0.9774(4) 0.0949(16) Uani 1 1 d . . .
H27 H 1.2750 0.7095 0.9107 0.114 Uiso 1 1 calc R . .
C28 C 1.1805(5) 0.72189(12) 1.0648(3) 0.0622(9) Uani 1 1 d . . .
H28 H 1.1057 0.6982 1.0564 0.075 Uiso 1 1 calc R . .
C29 C 1.1915(4) 0.74999(9) 1.1643(2) 0.0433(6) Uani 1 1 d . . .
C30 C 1.0809(4) 0.74337(9) 1.2577(3) 0.0473(7) Uani 1 1 d . . .
H30A H 1.1457 0.7560 1.3416 0.057 Uiso 1 1 calc R . .
H30B H 1.0709 0.7134 1.2717 0.057 Uiso 1 1 calc R . .
C31 C 0.8868(4) 0.76205(7) 1.2095(2) 0.0351(6) Uani 1 1 d . . .
H31 H 0.8280 0.7519 1.1199 0.042 Uiso 1 1 calc R . .
C32 C 0.7725(4) 0.74800(8) 1.2952(2) 0.0358(6) Uani 1 1 d . . .
O8 O 0.7232(3) 0.76941(6) 1.36975(17) 0.0494(5) Uani 1 1 d . . .
O9 O 0.7371(3) 0.70735(6) 1.27879(18) 0.0522(5) Uani 1 1 d . . .
C33 C 0.6296(5) 0.68902(10) 1.3551(3) 0.0589(9) Uani 1 1 d . . .
H33A H 0.6957 0.6914 1.4469 0.088 Uiso 1 1 calc R . .
H33B H 0.6079 0.6599 1.3322 0.088 Uiso 1 1 calc R . .
H33C H 0.5130 0.7034 1.3376 0.088 Uiso 1 1 calc R . .
N4 N 0.8904(3) 0.80706(6) 1.20713(17) 0.0335(5) Uani 1 1 d . . .
H4N H 0.9059 0.8204 1.2801 0.040 Uiso 1 1 calc R . .
C34 C 0.8711(3) 0.82917(8) 1.09857(19) 0.0311(5) Uani 1 1 d . . .
O10 O 0.8510(3) 0.81330(6) 0.99094(14) 0.0437(4) Uani 1 1 d . . .
C35 C 0.8636(4) 0.87612(8) 1.1129(2) 0.0351(6) Uani 1 1 d . . .
H35 H 0.9060 0.8843 1.2058 0.042 Uiso 1 1 calc R . .
N5 N 0.9726(3) 0.89699(6) 1.03900(16) 0.0301(4) Uani 1 1 d . . .
C36 C 1.1547(3) 0.90098(8) 1.0918(2) 0.0356(6) Uani 1 1 d . . .
O11 O 1.2406(3) 0.88532(6) 1.19476(17) 0.0516(5) Uani 1 1 d . . .
O12 O 1.2489(2) 0.92364(6) 1.02699(17) 0.0442(5) Uani 1 1 d . . .
C37 C 1.1499(4) 0.94202(9) 0.9033(2) 0.0406(6) Uani 1 1 d . . .
H37A H 1.1282 0.9210 0.8344 0.049 Uiso 1 1 calc R . .
H37B H 1.2229 0.9645 0.8816 0.049 Uiso 1 1 calc R . .
C38 C 0.9692(3) 0.95897(7) 0.9117(2) 0.0312(5) Uani 1 1 d . . .
H38 H 0.9931 0.9774 0.9888 0.037 Uiso 1 1 calc R . .
C39 C 0.8558(3) 0.92248(8) 0.9319(2) 0.0339(5) Uani 1 1 d . . .
H39 H 0.8175 0.9056 0.8513 0.041 Uiso 1 1 calc R . .
C40 C 0.6905(4) 0.93153(10) 0.9786(3) 0.0551(8) Uani 1 1 d . . .
H40A H 0.5816 0.9372 0.9052 0.066 Uiso 1 1 calc R . .
H40B H 0.7134 0.9554 1.0380 0.066 Uiso 1 1 calc R . .
C41 C 0.6671(4) 0.89173(10) 1.0487(3) 0.0553(8) Uani 1 1 d . . .
H41A H 0.5963 0.8711 0.9870 0.066 Uiso 1 1 calc R . .
H41B H 0.6040 0.8974 1.1145 0.066 Uiso 1 1 calc R . .
N6 N 0.8745(3) 0.98288(7) 0.79707(17) 0.0394(5) Uani 1 1 d . . .
H6N H 0.7906 0.9711 0.7340 0.047 Uiso 1 1 calc R . .
C42 C 0.9168(4) 1.02318(8) 0.7887(2) 0.0372(6) Uani 1 1 d . . .
O13 O 1.0362(3) 1.04128(6) 0.87054(16) 0.0464(5) Uani 1 1 d . . .
O14 O 0.8080(3) 1.03975(6) 0.67830(16) 0.0516(5) Uani 1 1 d . . .
C43 C 0.8165(5) 1.08517(9) 0.6545(3) 0.0584(9) Uani 1 1 d . . .
C44 C 0.6560(7) 1.09091(12) 0.5315(4) 0.1014(17) Uani 1 1 d . . .
H44A H 0.6351 1.1204 0.5136 0.152 Uiso 1 1 calc R . .
H44B H 0.5465 1.0784 0.5440 0.152 Uiso 1 1 calc R . .
H44C H 0.6846 1.0776 0.4587 0.152 Uiso 1 1 calc R . .
C45 C 0.7792(6) 1.10947(11) 0.7646(3) 0.0689(10) Uani 1 1 d . . .
H45A H 0.8805 1.1057 0.8431 0.103 Uiso 1 1 calc R . .
H45B H 0.6666 1.0995 0.7793 0.103 Uiso 1 1 calc R . .
H45C H 0.7665 1.1388 0.7420 0.103 Uiso 1 1 calc R . .
C46 C 1.0003(7) 1.09560(13) 0.6355(4) 0.0873(13) Uani 1 1 d . . .
H46A H 1.0959 1.0923 0.7173 0.131 Uiso 1 1 calc R . .
H46B H 0.9990 1.1242 0.6059 0.131 Uiso 1 1 calc R . .
H46C H 1.0240 1.0771 0.5709 0.131 Uiso 1 1 calc R . .

loop_
_atom_site_aniso_label
_atom_site_aniso_U_11
_atom_site_aniso_U_22
_atom_site_aniso_U_33
_atom_site_aniso_U_23
_atom_site_aniso_U_13
_atom_site_aniso_U_12
C1 0.0438(18) 0.091(3) 0.0594(17) 0.0108(17) 0.0148(14) 0.0030(17)
C2 0.052(2) 0.095(3) 0.105(3) -0.007(2) 0.033(2) -0.012(2)
C3 0.099(3) 0.048(2) 0.091(2) -0.0056(18) 0.063(2) -0.009(2)
C4 0.106(3) 0.043(2) 0.0634(18) 0.0042(15) 0.045(2) 0.0091(19)
C5 0.069(2) 0.0340(17) 0.0504(14) 0.0014(12) 0.0151(14) 0.0064(15)
C6 0.0461(16) 0.0291(14) 0.0489(13) 0.0054(10) 0.0143(12) 0.0017(12)
C7 0.0399(15) 0.0382(16) 0.0577(15) 0.0134(12) 0.0129(12) 0.0058(13)
C8 0.0476(16) 0.0306(15) 0.0477(13) 0.0041(11) 0.0173(11) 0.0037(12)
C9 0.089(3) 0.0353(19) 0.077(2) 0.0025(15) 0.0465(19) 0.0061(19)
O1 0.174(14) 0.044(4) 0.183(15) 0.001(5) 0.144(13) 0.017(5)
O1A 0.123(10) 0.099(16) 0.133(14) -0.079(11) 0.066(10) -0.032(8)
O2 0.0700(15) 0.0590(16) 0.0792(14) -0.0136(11) 0.0465(12) -0.0108(12)
C10 0.091(3) 0.077(3) 0.097(3) 0.010(2) 0.067(2) 0.008(2)
N1 0.0436(12) 0.0289(12) 0.0306(8) 0.0024(8) 0.0083(8) 0.0034(9)
C11 0.0319(12) 0.0346(14) 0.0291(9) 0.0014(9) 0.0067(9) -0.0016(10)
O3 0.0691(13) 0.0374(11) 0.0344(8) -0.0036(7) -0.0055(8) -0.0042(10)
C12 0.0323(12) 0.0285(13) 0.0281(9) 0.0033(8) 0.0030(9) -0.0002(10)
N2 0.0295(10) 0.0301(11) 0.0277(8) 0.0063(7) 0.0073(7) 0.0002(9)
C13 0.0377(13) 0.0292(14) 0.0342(10) 0.0000(9) 0.0099(9) -0.0019(11)
O4 0.0482(10) 0.0401(11) 0.0389(8) 0.0053(7) 0.0198(7) -0.0047(9)
O5 0.0356(10) 0.0559(13) 0.0532(10) 0.0160(9) 0.0162(8) 0.0097(9)
C14 0.0496(17) 0.055(2) 0.0477(14) 0.0202(13) 0.0117(12) 0.0150(15)
C15 0.0503(16) 0.0330(15) 0.0279(10) 0.0041(9) 0.0128(10) 0.0023(12)
C16 0.0423(14) 0.0289(13) 0.0292(10) 0.0055(9) 0.0135(9) 0.0009(11)
C17 0.0409(15) 0.0397(17) 0.0551(14) 0.0117(12) 0.0164(12) -0.0077(12)
C18 0.0341(14) 0.0403(17) 0.0575(14) 0.0100(12) 0.0101(11) -0.0029(12)
N3 0.0713(16) 0.0294(13) 0.0266(8) 0.0029(8) 0.0146(9) 0.0017(11)
C19 0.102(3) 0.0304(16) 0.0313(12) 0.0028(11) 0.0194(13) -0.0005(15)
O6 0.214(16) 0.046(5) 0.036(4) -0.010(3) 0.045(6) -0.039(7)
O6A 0.16(3) 0.024(10) 0.037(7) 0.003(7) 0.028(10) 0.027(17)
O7 0.0991(16) 0.0255(10) 0.0303(8) 0.0020(7) 0.0158(9) -0.0053(10)
C20 0.100(3) 0.0270(16) 0.0398(13) -0.0007(11) 0.0125(14) -0.0055(16)
C21 0.152(4) 0.044(2) 0.079(2) 0.0029(18) 0.051(3) 0.012(2)
C22 0.104(3) 0.0366(17) 0.0403(13) 0.0076(11) 0.0138(15) -0.0117(17)
C23 0.129(3) 0.052(2) 0.0538(17) -0.0017(15) -0.0037(19) -0.021(2)
C24 0.0441(17) 0.064(2) 0.0714(19) 0.0155(17) 0.0082(14) -0.0080(16)
C25 0.042(2) 0.127(4) 0.111(3) 0.050(3) 0.019(2) -0.005(2)
C26 0.054(3) 0.187(6) 0.092(3) 0.070(4) 0.039(2) 0.040(3)
C27 0.084(3) 0.141(5) 0.065(2) 0.005(2) 0.030(2) 0.053(3)
C28 0.056(2) 0.061(2) 0.0667(18) 0.0005(16) 0.0122(15) 0.0135(17)
C29 0.0356(14) 0.0409(17) 0.0494(13) 0.0085(12) 0.0065(11) 0.0059(13)
C30 0.0531(17) 0.0386(17) 0.0478(13) 0.0127(12) 0.0107(12) 0.0042(14)
C31 0.0468(15) 0.0279(15) 0.0304(10) 0.0013(9) 0.0107(10) -0.0025(11)
C32 0.0474(15) 0.0300(14) 0.0282(10) 0.0016(9) 0.0082(9) -0.0037(12)
O8 0.0710(13) 0.0415(12) 0.0435(9) -0.0041(8) 0.0292(9) -0.0111(10)
O9 0.0802(15) 0.0360(12) 0.0497(10) -0.0046(8) 0.0336(10) -0.0202(10)
C33 0.079(2) 0.050(2) 0.0535(15) 0.0034(13) 0.0287(15) -0.0270(17)
N4 0.0458(12) 0.0294(12) 0.0271(8) 0.0012(7) 0.0133(8) -0.0034(9)
C34 0.0346(13) 0.0303(14) 0.0286(10) 0.0022(9) 0.0094(9) 0.0003(10)
O10 0.0695(12) 0.0338(11) 0.0273(7) -0.0008(7) 0.0133(7) -0.0040(9)
C35 0.0454(15) 0.0284(14) 0.0356(11) 0.0015(9) 0.0182(10) -0.0006(11)
N5 0.0303(10) 0.0283(11) 0.0304(8) 0.0049(7) 0.0069(7) -0.0001(9)
C36 0.0359(14) 0.0290(14) 0.0372(11) 0.0014(10) 0.0033(10) 0.0015(11)
O11 0.0504(12) 0.0426(12) 0.0456(9) 0.0120(8) -0.0113(8) -0.0035(9)
O12 0.0286(9) 0.0430(12) 0.0576(10) 0.0149(9) 0.0069(8) -0.0005(8)
C37 0.0424(15) 0.0372(16) 0.0442(12) 0.0086(11) 0.0158(11) -0.0010(12)
C38 0.0334(13) 0.0285(13) 0.0271(9) 0.0048(8) 0.0015(9) -0.0016(10)
C39 0.0314(13) 0.0303(14) 0.0345(10) 0.0065(9) 0.0008(9) -0.0001(11)
C40 0.0335(15) 0.0442(19) 0.089(2) 0.0199(15) 0.0197(14) 0.0073(13)
C41 0.0437(17) 0.0439(18) 0.088(2) 0.0167(15) 0.0342(15) 0.0072(14)
N6 0.0477(13) 0.0288(12) 0.0315(9) 0.0056(8) -0.0045(8) -0.0061(10)
C42 0.0460(15) 0.0321(15) 0.0301(10) 0.0044(9) 0.0059(10) -0.0027(12)
O13 0.0539(11) 0.0335(11) 0.0424(9) 0.0020(7) -0.0005(8) -0.0087(9)
O14 0.0746(14) 0.0287(10) 0.0373(8) 0.0083(7) -0.0060(8) -0.0041(10)
C43 0.091(3) 0.0295(16) 0.0426(13) 0.0098(11) 0.0009(14) -0.0046(16)
C44 0.152(4) 0.048(2) 0.064(2) 0.0211(17) -0.033(2) 0.003(2)
C45 0.092(3) 0.0413(19) 0.0641(19) 0.0047(14) 0.0091(17) 0.0139(19)
C46 0.136(4) 0.055(2) 0.082(2) 0.0120(19) 0.049(3) -0.020(2)

loop_
_atom_type_symbol
_atom_type_description
_atom_type_scat_dispersion_real
_atom_type_scat_dispersion_imag
_atom_type_scat_source
C C 0.0033 0.0000 'International Tables Vol C Tables 4.2.6.8 and 6.1.1.4'
H H 0.0000 0.0000 'International Tables Vol C Tables 4.2.6.8 and 6.1.1.4'
N N 0.0061 0.0000 'International Tables Vol C Tables 4.2.6.8 and 6.1.1.4'
O O 0.0106 0.0000 'International Tables Vol C Tables 4.2.6.8 and 6.1.1.4'

loop_
_geom_angle_atom_site_label_1
_geom_angle_atom_site_label_2
_geom_angle_atom_site_label_3
_geom_angle
_geom_angle_site_symmetry_1
_geom_angle_site_symmetry_3
_geom_angle_publ_flag
C6 C1 C2 119.9(3) . . ?
C6 C1 H1 120.0 . . ?
C2 C1 H1 120.0 . . ?
C3 C2 C1 120.5(4) . . ?
C3 C2 H2 119.7 . . ?
C1 C2 H2 119.7 . . ?
C4 C3 C2 119.9(3) . . ?
C4 C3 H3 120.0 . . ?
C2 C3 H3 120.0 . . ?
C3 C4 C5 120.1(3) . . ?
C3 C4 H4 120.0 . . ?
C5 C4 H4 120.0 . . ?
C4 C5 C6 121.1(3) . . ?
C4 C5 H5 119.5 . . ?
C6 C5 H5 119.5 . . ?
C1 C6 C5 118.4(3) . . ?
C1 C6 C7 123.1(3) . . ?
C5 C6 C7 118.1(3) . . ?
C6 C7 C8 117.7(2) . . ?
C6 C7 H7A 107.9 . . ?
C8 C7 H7A 107.9 . . ?
C6 C7 H7B 107.9 . . ?
C8 C7 H7B 107.9 . . ?
H7A C7 H7B 107.2 . . ?
N1 C8 C9 112.0(2) . . ?
N1 C8 C7 112.0(2) . . ?
C9 C8 C7 108.2(2) . . ?
N1 C8 H8 108.1 . . ?
C9 C8 H8 108.1 . . ?
C7 C8 H8 108.1 . . ?
O1 C9 O2 119.9(11) . . ?
O1A C9 O2 119.4(14) . . ?
O1 C9 C8 122.7(5) . . ?
O1A C9 C8 120.9(8) . . ?
O2 C9 C8 113.8(3) . . ?
C9 O2 C10 118.4(3) . . ?
O2 C10 H10A 109.5 . . ?
O2 C10 H10B 109.5 . . ?
H10A C10 H10B 109.5 . . ?
O2 C10 H10C 109.5 . . ?
H10A C10 H10C 109.5 . . ?
H10B C10 H10C 109.5 . . ?
C11 N1 C8 120.43(19) . . ?
C11 N1 H1N 119.8 . . ?
C8 N1 H1N 119.8 . . ?
O3 C11 N1 122.3(2) . . ?
O3 C11 C12 121.4(2) . . ?
N1 C11 C12 116.12(18) . . ?
N2 C12 C11 111.71(18) . . ?
N2 C12 C18 103.34(18) . . ?
C11 C12 C18 110.8(2) . . ?
N2 C12 H12 110.3 . . ?
C11 C12 H12 110.3 . . ?
C18 C12 H12 110.3 . . ?
C13 N2 C12 118.97(18) . . ?
C13 N2 C16 125.8(2) . . ?
C12 N2 C16 112.15(18) . . ?
O4 C13 N2 123.7(2) . . ?
O4 C13 O5 118.2(2) . . ?
N2 C13 O5 118.1(2) . . ?
C13 O5 C14 119.4(2) . . ?
O5 C14 C15 110.9(2) . . ?
O5 C14 H14A 109.4 . . ?
C15 C14 H14A 109.4 . . ?
O5 C14 H14B 109.4 . . ?
C15 C14 H14B 109.4 . . ?
H14A C14 H14B 108.0 . . ?
N3 C15 C14 111.2(2) . . ?
N3 C15 C16 111.9(2) . . ?
C14 C15 C16 107.7(2) . . ?
N3 C15 H15 108.7 . . ?
C14 C15 H15 108.7 . . ?
C16 C15 H15 108.7 . . ?
N2 C16 C15 108.66(19) . . ?
N2 C16 C17 102.00(17) . . ?
C15 C16 C17 116.6(2) . . ?
N2 C16 H16 109.7 . . ?
C15 C16 H16 109.7 . . ?
C17 C16 H16 109.7 . . ?
C16 C17 C18 102.4(2) . . ?
C16 C17 H17A 111.3 . . ?
C18 C17 H17A 111.3 . . ?
C16 C17 H17B 111.3 . . ?
C18 C17 H17B 111.3 . . ?
H17A C17 H17B 109.2 . . ?
C17 C18 C12 104.3(2) . . ?
C17 C18 H18A 110.9 . . ?
C12 C18 H18A 110.9 . . ?
C17 C18 H18B 110.9 . . ?
C12 C18 H18B 110.9 . . ?
H18A C18 H18B 108.9 . . ?
C19 N3 C15 121.0(2) . . ?
C19 N3 H3N 119.5 . . ?
C15 N3 H3N 119.5 . . ?
O6A C19 N3 120(2) . . ?
O6 C19 N3 125.9(7) . . ?
O6A C19 O7 127.5(17) . . ?
O6 C19 O7 123.6(9) . . ?
N3 C19 O7 110.1(2) . . ?
C19 O7 C20 119.8(2) . . ?
O7 C20 C21 110.8(3) . . ?
O7 C20 C22 102.1(2) . . ?
C21 C20 C22 110.3(3) . . ?
O7 C20 C23 110.0(3) . . ?
C21 C20 C23 113.1(3) . . ?
C22 C20 C23 110.0(3) . . ?
C20 C21 H21A 109.5 . . ?
C20 C21 H21B 109.5 . . ?
H21A C21 H21B 109.5 . . ?
C20 C21 H21C 109.5 . . ?
H21A C21 H21C 109.5 . . ?
H21B C21 H21C 109.5 . . ?
C20 C22 H22A 109.5 . . ?
C20 C22 H22B 109.5 . . ?
H22A C22 H22B 109.5 . . ?
C20 C22 H22C 109.5 . . ?
H22A C22 H22C 109.5 . . ?
H22B C22 H22C 109.5 . . ?
C20 C23 H23A 109.5 . . ?
C20 C23 H23B 109.5 . . ?
H23A C23 H23B 109.5 . . ?
C20 C23 H23C 109.5 . . ?
H23A C23 H23C 109.5 . . ?
H23B C23 H23C 109.5 . . ?
C25 C24 C29 120.1(4) . . ?
C25 C24 H24 119.9 . . ?
C29 C24 H24 119.9 . . ?
C26 C25 C24 121.5(5) . . ?
C26 C25 H25 119.2 . . ?
C24 C25 H25 119.2 . . ?
C25 C26 C27 119.4(4) . . ?
C25 C26 H26 120.3 . . ?
C27 C26 H26 120.3 . . ?
C26 C27 C28 120.2(4) . . ?
C26 C27 H27 119.9 . . ?
C28 C27 H27 119.9 . . ?
C29 C28 C27 119.7(4) . . ?
C29 C28 H28 120.1 . . ?
C27 C28 H28 120.1 . . ?
C24 C29 C28 119.0(3) . . ?
C24 C29 C30 120.6(3) . . ?
C28 C29 C30 120.3(3) . . ?
C29 C30 C31 113.0(2) . . ?
C29 C30 H30A 109.0 . . ?
C31 C30 H30A 109.0 . . ?
C29 C30 H30B 109.0 . . ?
C31 C30 H30B 109.0 . . ?
H30A C30 H30B 107.8 . . ?
N4 C31 C32 109.1(2) . . ?
N4 C31 C30 112.0(2) . . ?
C32 C31 C30 110.2(2) . . ?
N4 C31 H31 108.5 . . ?
C32 C31 H31 108.5 . . ?
C30 C31 H31 108.5 . . ?
O8 C32 O9 124.1(2) . . ?
O8 C32 C31 125.9(2) . . ?
O9 C32 C31 110.1(2) . . ?
C32 O9 C33 116.8(2) . . ?
O9 C33 H33A 109.5 . . ?
O9 C33 H33B 109.5 . . ?
H33A C33 H33B 109.5 . . ?
O9 C33 H33C 109.5 . . ?
H33A C33 H33C 109.5 . . ?
H33B C33 H33C 109.5 . . ?
C34 N4 C31 123.28(18) . . ?
C34 N4 H4N 118.4 . . ?
C31 N4 H4N 118.4 . . ?
O10 C34 N4 123.4(2) . . ?
O10 C34 C35 120.56(19) . . ?
N4 C34 C35 115.93(19) . . ?
N5 C35 C34 110.8(2) . . ?
N5 C35 C41 103.78(19) . . ?
C34 C35 C41 109.8(2) . . ?
N5 C35 H35 110.8 . . ?
C34 C35 H35 110.8 . . ?
C41 C35 H35 110.8 . . ?
C36 N5 C35 119.51(19) . . ?
C36 N5 C39 126.0(2) . . ?
C35 N5 C39 111.54(19) . . ?
O11 C36 N5 124.0(2) . . ?
O11 C36 O12 117.8(2) . . ?
N5 C36 O12 118.20(19) . . ?
C36 O12 C37 118.74(19) . . ?
O12 C37 C38 109.37(19) . . ?
O12 C37 H37A 109.8 . . ?
C38 C37 H37A 109.8 . . ?
O12 C37 H37B 109.8 . . ?
C38 C37 H37B 109.8 . . ?
H37A C37 H37B 108.2 . . ?
N6 C38 C37 112.09(19) . . ?
N6 C38 C39 111.69(18) . . ?
C37 C38 C39 107.4(2) . . ?
N6 C38 H38 108.5 . . ?
C37 C38 H38 108.5 . . ?
C39 C38 H38 108.5 . . ?
N5 C39 C38 107.61(18) . . ?
N5 C39 C40 102.6(2) . . ?
C38 C39 C40 117.7(2) . . ?
N5 C39 H39 109.5 . . ?
C38 C39 H39 109.5 . . ?
C40 C39 H39 109.5 . . ?
C39 C40 C41 103.4(2) . . ?
C39 C40 H40A 111.1 . . ?
C41 C40 H40A 111.1 . . ?
C39 C40 H40B 111.1 . . ?
C41 C40 H40B 111.1 . . ?
H40A C40 H40B 109.1 . . ?
C40 C41 C35 104.9(2) . . ?
C40 C41 H41A 110.8 . . ?
C35 C41 H41A 110.8 . . ?
C40 C41 H41B 110.8 . . ?
C35 C41 H41B 110.8 . . ?
H41A C41 H41B 108.8 . . ?
C42 N6 C38 119.83(19) . . ?
C42 N6 H6N 120.1 . . ?
C38 N6 H6N 120.1 . . ?
O13 C42 O14 126.1(2) . . ?
O13 C42 N6 123.9(2) . . ?
O14 C42 N6 110.1(2) . . ?
C42 O14 C43 119.7(2) . . ?
O14 C43 C46 109.3(3) . . ?
O14 C43 C45 110.2(2) . . ?
C46 C43 C45 112.6(3) . . ?
O14 C43 C44 101.7(2) . . ?
C46 C43 C44 113.3(3) . . ?
C45 C43 C44 109.2(3) . . ?
C43 C44 H44A 109.5 . . ?
C43 C44 H44B 109.5 . . ?
H44A C44 H44B 109.5 . . ?
C43 C44 H44C 109.5 . . ?
H44A C44 H44C 109.5 . . ?
H44B C44 H44C 109.5 . . ?
C43 C45 H45A 109.5 . . ?
C43 C45 H45B 109.5 . . ?
H45A C45 H45B 109.5 . . ?
C43 C45 H45C 109.5 . . ?
H45A C45 H45C 109.5 . . ?
H45B C45 H45C 109.5 . . ?
C43 C46 H46A 109.5 . . ?
C43 C46 H46B 109.5 . . ?
H46A C46 H46B 109.5 . . ?
C43 C46 H46C 109.5 . . ?
H46A C46 H46C 109.5 . . ?
H46B C46 H46C 109.5 . . ?

loop_
_geom_bond_atom_site_label_1
_geom_bond_atom_site_label_2
_geom_bond_distance
_geom_bond_site_symmetry_2
_geom_bond_publ_flag
C1 C6 1.366(4) . ?
C1 C2 1.397(5) . ?
C1 H1 0.9400 . ?
C2 C3 1.361(6) . ?
C2 H2 0.9400 . ?
C3 C4 1.355(6) . ?
C3 H3 0.9400 . ?
C4 C5 1.375(5) . ?
C4 H4 0.9400 . ?
C5 C6 1.387(4) . ?
C5 H5 0.9400 . ?
C6 C7 1.510(4) . ?
C7 C8 1.531(4) . ?
C7 H7A 0.9800 . ?
C7 H7B 0.9800 . ?
C8 N1 1.447(3) . ?
C8 C9 1.522(4) . ?
C8 H8 0.9900 . ?
C9 O1 1.195(9) . ?
C9 O1A 1.262(11) . ?
C9 O2 1.291(4) . ?
O2 C10 1.438(4) . ?
C10 H10A 0.9700 . ?
C10 H10B 0.9700 . ?
C10 H10C 0.9700 . ?
N1 C11 1.343(3) . ?
N1 H1N 0.8700 . ?
C11 O3 1.228(3) . ?
C11 C12 1.505(3) . ?
C12 N2 1.467(3) . ?
C12 C18 1.540(4) . ?
C12 H12 0.9900 . ?
N2 C13 1.341(3) . ?
N2 C16 1.472(3) . ?
C13 O4 1.221(3) . ?
C13 O5 1.346(3) . ?
O5 C14 1.449(3) . ?
C14 C15 1.503(4) . ?
C14 H14A 0.9800 . ?
C14 H14B 0.9800 . ?
C15 N3 1.452(3) . ?
C15 C16 1.507(4) . ?
C15 H15 0.9900 . ?
C16 C17 1.527(4) . ?
C16 H16 0.9900 . ?
C17 C18 1.528(4) . ?
C17 H17A 0.9800 . ?
C17 H17B 0.9800 . ?
C18 H18A 0.9800 . ?
C18 H18B 0.9800 . ?
N3 C19 1.338(4) . ?
N3 H3N 0.8700 . ?
C19 O6A 1.20(3) . ?
C19 O6 1.220(16) . ?
C19 O7 1.352(3) . ?
O7 C20 1.472(3) . ?
C20 C21 1.507(6) . ?
C20 C22 1.517(4) . ?
C20 C23 1.519(5) . ?
C21 H21A 0.9700 . ?
C21 H21B 0.9700 . ?
C21 H21C 0.9700 . ?
C22 H22A 0.9700 . ?
C22 H22B 0.9700 . ?
C22 H22C 0.9700 . ?
C23 H23A 0.9700 . ?
C23 H23B 0.9700 . ?
C23 H23C 0.9700 . ?
C24 C25 1.373(6) . ?
C24 C29 1.375(5) . ?
C24 H24 0.9400 . ?
C25 C26 1.342(8) . ?
C25 H25 0.9400 . ?
C26 C27 1.378(8) . ?
C26 H26 0.9400 . ?
C27 C28 1.386(6) . ?
C27 H27 0.9400 . ?
C28 C29 1.383(4) . ?
C28 H28 0.9400 . ?
C29 C30 1.501(4) . ?
C30 C31 1.538(4) . ?
C30 H30A 0.9800 . ?
C30 H30B 0.9800 . ?
C31 N4 1.446(3) . ?
C31 C32 1.508(3) . ?
C31 H31 0.9900 . ?
C32 O8 1.196(3) . ?
C32 O9 1.334(3) . ?
O9 C33 1.442(3) . ?
C33 H33A 0.9700 . ?
C33 H33B 0.9700 . ?
C33 H33C 0.9700 . ?
N4 C34 1.336(3) . ?
N4 H4N 0.8700 . ?
C34 O10 1.231(3) . ?
C34 C35 1.519(3) . ?
C35 N5 1.467(3) . ?
C35 C41 1.537(4) . ?
C35 H35 0.9900 . ?
N5 C36 1.342(3) . ?
N5 C39 1.479(3) . ?
C36 O11 1.217(3) . ?
C36 O12 1.349(3) . ?
O12 C37 1.448(3) . ?
C37 C38 1.507(4) . ?
C37 H37A 0.9800 . ?
C37 H37B 0.9800 . ?
C38 N6 1.452(3) . ?
C38 C39 1.508(3) . ?
C38 H38 0.9900 . ?
C39 C40 1.512(4) . ?
C39 H39 0.9900 . ?
C40 C41 1.521(4) . ?
C40 H40A 0.9800 . ?
C40 H40B 0.9800 . ?
C41 H41A 0.9800 . ?
C41 H41B 0.9800 . ?
N6 C42 1.343(3) . ?
N6 H6N 0.8700 . ?
C42 O13 1.213(3) . ?
C42 O14 1.342(3) . ?
O14 C43 1.486(3) . ?
C43 C46 1.509(6) . ?
C43 C45 1.511(5) . ?
C43 C44 1.526(5) . ?
C44 H44A 0.9700 . ?
C44 H44B 0.9700 . ?
C44 H44C 0.9700 . ?
C45 H45A 0.9700 . ?
C45 H45B 0.9700 . ?
C45 H45C 0.9700 . ?
C46 H46A 0.9700 . ?
C46 H46B 0.9700 . ?
C46 H46C 0.9700 . ?

loop_
_geom_hbond_atom_site_label_D
_geom_hbond_atom_site_label_H
_geom_hbond_atom_site_label_A
_geom_hbond_distance_DH
_geom_hbond_distance_HA
_geom_hbond_distance_DA
_geom_hbond_angle_DHA
_geom_hbond_site_symmetry_A
C46 H46A O13 0.97 2.46 3.015(4) 116.3 .
C45 H45A O13 0.97 2.36 2.937(4) 117.4 .
C33 H33A O6 0.97 2.33 3.215(16) 150.9 1_556
C31 H31 O10 0.99 2.44 2.814(3) 101.5 .
C30 H30B O9 0.98 2.57 2.930(4) 101.5 .
C23 H23C O6 0.97 2.34 2.91(3) 116.7 .
C21 H21A O6 0.97 2.49 3.01(2) 113.2 .
C15 H15 O8 0.99 2.41 3.235(3) 140.3 1_554
C15 H15 O6 0.99 2.39 2.818(17) 105.0 .
C10 H10A O1 0.97 2.21 2.613(16) 103.8 .
C7 H7B O1 0.98 2.50 2.911(16) 104.9 .
C5 H5 O13 0.94 2.56 3.450(4) 158.7 1_454
N6 H6N O3 0.87 2.01 2.839(3) 159.8 .
N4 H4N O4 0.87 2.12 2.983(3) 169.0 1_556
N3 H3N O10 0.87 2.07 2.860(3) 151.0 .
N1 H1N O11 0.87 2.23 2.939(3) 139.2 1_454

loop_
_geom_torsion_atom_site_label_1
_geom_torsion_atom_site_label_2
_geom_torsion_atom_site_label_3
_geom_torsion_atom_site_label_4
_geom_torsion
_geom_torsion_site_symmetry_1
_geom_torsion_site_symmetry_2
_geom_torsion_site_symmetry_3
_geom_torsion_site_symmetry_4
_geom_torsion_publ_flag
C6 C1 C2 C3 -0.6(6) . . . . ?
C1 C2 C3 C4 -0.5(6) . . . . ?
C2 C3 C4 C5 1.4(5) . . . . ?
C3 C4 C5 C6 -1.2(5) . . . . ?
C2 C1 C6 C5 0.9(5) . . . . ?
C2 C1 C6 C7 -172.6(3) . . . . ?
C4 C5 C6 C1 0.0(5) . . . . ?
C4 C5 C6 C7 173.8(3) . . . . ?
C1 C6 C7 C8 -21.0(4) . . . . ?
C5 C6 C7 C8 165.5(3) . . . . ?
C6 C7 C8 N1 -73.7(3) . . . . ?
C6 C7 C8 C9 162.3(3) . . . . ?
N1 C8 C9 O1 -180(2) . . . . ?
C7 C8 C9 O1 -56(2) . . . . ?
N1 C8 C9 O1A 132(3) . . . . ?
C7 C8 C9 O1A -105(3) . . . . ?
N1 C8 C9 O2 -21.3(4) . . . . ?
C7 C8 C9 O2 102.7(3) . . . . ?
O1 C9 O2 C10 -21.1(19) . . . . ?
O1A C9 O2 C10 27(2) . . . . ?
C8 C9 O2 C10 -180.0(3) . . . . ?
C9 C8 N1 C11 -69.0(3) . . . . ?
C7 C8 N1 C11 169.1(2) . . . . ?
C8 N1 C11 O3 -14.5(4) . . . . ?
C8 N1 C11 C12 160.8(2) . . . . ?
O3 C11 C12 N2 -31.3(3) . . . . ?
N1 C11 C12 N2 153.3(2) . . . . ?
O3 C11 C12 C18 83.4(3) . . . . ?
N1 C11 C12 C18 -92.0(2) . . . . ?
C11 C12 N2 C13 -80.3(3) . . . . ?
C18 C12 N2 C13 160.6(2) . . . . ?
C11 C12 N2 C16 118.4(2) . . . . ?
C18 C12 N2 C16 -0.8(2) . . . . ?
C12 N2 C13 O4 7.1(4) . . . . ?
C16 N2 C13 O4 165.7(2) . . . . ?
C12 N2 C13 O5 -174.5(2) . . . . ?
C16 N2 C13 O5 -16.0(3) . . . . ?
O4 C13 O5 C14 -178.5(2) . . . . ?
N2 C13 O5 C14 3.0(3) . . . . ?
C13 O5 C14 C15 35.8(3) . . . . ?
O5 C14 C15 N3 176.0(2) . . . . ?
O5 C14 C15 C16 -61.1(3) . . . . ?
C13 N2 C16 C15 -11.7(3) . . . . ?
C12 N2 C16 C15 148.09(19) . . . . ?
C13 N2 C16 C17 -135.5(2) . . . . ?
C12 N2 C16 C17 24.3(2) . . . . ?
N3 C15 C16 N2 170.37(18) . . . . ?
C14 C15 C16 N2 47.9(2) . . . . ?
N3 C15 C16 C17 -75.1(3) . . . . ?
C14 C15 C16 C17 162.4(2) . . . . ?
N2 C16 C17 C18 -37.6(3) . . . . ?
C15 C16 C17 C18 -155.8(2) . . . . ?
C16 C17 C18 C12 38.1(3) . . . . ?
N2 C12 C18 C17 -23.3(3) . . . . ?
C11 C12 C18 C17 -143.1(2) . . . . ?
C14 C15 N3 C19 -113.4(3) . . . . ?
C16 C15 N3 C19 126.2(3) . . . . ?
C15 N3 C19 O6A 15(3) . . . . ?
C15 N3 C19 O6 -10(3) . . . . ?
C15 N3 C19 O7 177.7(3) . . . . ?
O6A C19 O7 C20 -20(4) . . . . ?
O6 C19 O7 C20 7(3) . . . . ?
N3 C19 O7 C20 179.4(3) . . . . ?
C19 O7 C20 C21 62.7(4) . . . . ?
C19 O7 C20 C22 -179.8(3) . . . . ?
C19 O7 C20 C23 -63.0(4) . . . . ?
C29 C24 C25 C26 0.5(6) . . . . ?
C24 C25 C26 C27 -0.3(6) . . . . ?
C25 C26 C27 C28 0.7(6) . . . . ?
C26 C27 C28 C29 -1.3(5) . . . . ?
C25 C24 C29 C28 -1.1(5) . . . . ?
C25 C24 C29 C30 -178.1(3) . . . . ?
C27 C28 C29 C24 1.5(4) . . . . ?
C27 C28 C29 C30 178.5(3) . . . . ?
C24 C29 C30 C31 89.8(3) . . . . ?
C28 C29 C30 C31 -87.2(3) . . . . ?
C29 C30 C31 N4 -68.2(3) . . . . ?
C29 C30 C31 C32 170.1(2) . . . . ?
N4 C31 C32 O8 -13.8(3) . . . . ?
C30 C31 C32 O8 109.5(3) . . . . ?
N4 C31 C32 O9 167.8(2) . . . . ?
C30 C31 C32 O9 -68.8(3) . . . . ?
O8 C32 O9 C33 1.2(4) . . . . ?
C31 C32 O9 C33 179.6(2) . . . . ?
C32 C31 N4 C34 -136.8(2) . . . . ?
C30 C31 N4 C34 100.9(3) . . . . ?
C31 N4 C34 O10 -1.0(4) . . . . ?
C31 N4 C34 C35 175.4(2) . . . . ?
O10 C34 C35 N5 -45.5(3) . . . . ?
N4 C34 C35 N5 137.9(2) . . . . ?
O10 C34 C35 C41 68.5(3) . . . . ?
N4 C34 C35 C41 -108.0(2) . . . . ?
C34 C35 N5 C36 -82.8(3) . . . . ?
C41 C35 N5 C36 159.4(2) . . . . ?
C34 C35 N5 C39 115.4(2) . . . . ?
C41 C35 N5 C39 -2.4(3) . . . . ?
C35 N5 C36 O11 6.2(4) . . . . ?
C39 N5 C36 O11 165.2(2) . . . . ?
C35 N5 C36 O12 -173.9(2) . . . . ?
C39 N5 C36 O12 -15.0(4) . . . . ?
O11 C36 O12 C37 179.0(2) . . . . ?
N5 C36 O12 C37 -0.8(3) . . . . ?
C36 O12 C37 C38 40.6(3) . . . . ?
O12 C37 C38 N6 172.0(2) . . . . ?
O12 C37 C38 C39 -65.0(2) . . . . ?
C36 N5 C39 C38 -11.5(3) . . . . ?
C35 N5 C39 C38 148.9(2) . . . . ?
C36 N5 C39 C40 -136.2(3) . . . . ?
C35 N5 C39 C40 24.2(3) . . . . ?
N6 C38 C39 N5 172.35(19) . . . . ?
C37 C38 C39 N5 49.1(2) . . . . ?
N6 C38 C39 C40 -72.5(3) . . . . ?
C37 C38 C39 C40 164.2(2) . . . . ?
N5 C39 C40 C41 -35.8(3) . . . . ?
C38 C39 C40 C41 -153.6(2) . . . . ?
C39 C40 C41 C35 35.2(3) . . . . ?
N5 C35 C41 C40 -20.4(3) . . . . ?
C34 C35 C41 C40 -138.8(2) . . . . ?
C37 C38 N6 C42 -84.0(3) . . . . ?
C39 C38 N6 C42 155.4(2) . . . . ?
C38 N6 C42 O13 2.6(4) . . . . ?
C38 N6 C42 O14 -177.2(2) . . . . ?
O13 C42 O14 C43 -6.1(4) . . . . ?
N6 C42 O14 C43 173.7(3) . . . . ?
C42 O14 C43 C46 67.5(3) . . . . ?
C42 O14 C43 C45 -56.7(4) . . . . ?
C42 O14 C43 C44 -172.4(3) . . . . ?
